data_1508656
loop_
_publ_author_name
'Huang, Guan-Jhih'
'Ho, Jinn-Hsuan'
'Prabhakar, Ch'
'Liu, Yi-Hung'
'Peng, Shie-Ming'
'Yang, Jye-Shane'

_publ_section_title
;
 Site-selective hydrogen-bonding-induced fluorescence quenching of highly
 solvatofluorochromic GFP-like chromophores.
;
_journal_issue 19
_journal_name_full 'Organic letters'
_journal_page_first 5034
_journal_page_last 5037
_journal_paper_doi 10.1021/ol302237k
_journal_volume 14
_journal_year 2012
_chemical_formula_sum 'C15 H19 N3 O2'
_chemical_formula_weight 273.33
_chemical_name_systematic
; 
 ? 
;
_space_group_IT_number 4
_symmetry_cell_setting monoclinic
_symmetry_space_group_name_Hall 'P 2yb'
_symmetry_space_group_name_H-M 'P 1 21 1'
_atom_sites_solution_hydrogens geom
_atom_sites_solution_primary direct
_atom_sites_solution_secondary difmap
_audit_creation_method SHELXL-97
_cell_angle_alpha 90.00
_cell_angle_beta 95.575(2)
_cell_angle_gamma 90.00
_cell_formula_units_Z 2
_cell_length_a 9.4598(2)
_cell_length_b 7.61760(10)
_cell_length_c 10.0179(2)
_cell_measurement_reflns_used 4574
_cell_measurement_temperature 295(2)
_cell_measurement_theta_max 77.4365
_cell_measurement_theta_min 4.4385
_cell_volume 718.48(2)
_computing_cell_refinement
; 
CrysAlisPro, Oxford Diffraction Ltd., 
Version 1.171.33.41 (release 06-05-2009 CrysAlis171 .NET) 
(compiled May  6 2009,17:20:42) 
Empirical absorption correction using spherical harmonics, 
 implemented in SCALE3 ABSPACK scaling algorithm. 
;
_computing_data_collection
; 
CrysAlisPro, Oxford Diffraction Ltd., 
Version 1.171.33.41 (release 06-05-2009 CrysAlis171 .NET) 
(compiled May  6 2009,17:20:42) 
Empirical absorption correction using spherical harmonics, 
 implemented in SCALE3 ABSPACK scaling algorithm. 
;
_computing_data_reduction
; 
CrysAlisPro, Oxford Diffraction Ltd., 
Version 1.171.33.41 (release 06-05-2009 CrysAlis171 .NET) 
(compiled May  6 2009,17:20:42) 
Empirical absorption correction using spherical harmonics, 
 implemented in SCALE3 ABSPACK scaling algorithm. 
;
_computing_molecular_graphics SHELXTL
_computing_publication_material SHELXTL
_computing_structure_refinement 'SHELXL-97 (Sheldrick, 1997)'
_computing_structure_solution 'SHELXS-97 (Sheldrick, 1990)'
_diffrn_ambient_temperature 295(2)
_diffrn_measured_fraction_theta_full 1.000
_diffrn_measured_fraction_theta_max 1.001
_diffrn_measurement_device_type 'Oxford Diffraction Gemini A'
_diffrn_measurement_method CCD
_diffrn_radiation_monochromator graphite
_diffrn_radiation_source 'fine-focus sealed tube'
_diffrn_radiation_type CuK\a
_diffrn_radiation_wavelength 1.54178
_diffrn_reflns_av_R_equivalents 0.0143
_diffrn_reflns_av_sigmaI/netI 0.0127
_diffrn_reflns_limit_h_max 11
_diffrn_reflns_limit_h_min -10
_diffrn_reflns_limit_k_max 9
_diffrn_reflns_limit_k_min -9
_diffrn_reflns_limit_l_max 12
_diffrn_reflns_limit_l_min -11
_diffrn_reflns_number 4668
_diffrn_reflns_theta_full 67.97
_diffrn_reflns_theta_max 67.97
_diffrn_reflns_theta_min 4.43
_exptl_absorpt_coefficient_mu 0.693
_exptl_absorpt_correction_T_max 1.00000
_exptl_absorpt_correction_T_min 0.75593
_exptl_absorpt_correction_type multi-scan
_exptl_absorpt_process_details
; 
CrysAlisPro, Oxford Diffraction Ltd., 
Version 1.171.33.41 (release 06-05-2009 CrysAlis171 .NET) 
(compiled May  6 2009,17:20:42) 
Empirical absorption correction using spherical harmonics, 
 implemented in SCALE3 ABSPACK scaling algorithm. 
;
_exptl_crystal_density_diffrn 1.263
_exptl_crystal_density_method 'not measured'
_exptl_crystal_F_000 292
_exptl_crystal_size_max 0.25
_exptl_crystal_size_mid 0.20
_exptl_crystal_size_min 0.15
_refine_diff_density_max 0.157
_refine_diff_density_min -0.143
_refine_diff_density_rms 0.031
_refine_ls_abs_structure_details 'Flack H D (1983), Acta Cryst. A39, 876-881'
_refine_ls_abs_structure_Flack 0.1(2)
_refine_ls_extinction_coef 0.0176(17)
_refine_ls_extinction_expression Fc^*^=kFc[1+0.001xFc^2^\l^3^/sin(2\q)]^-1/4^
_refine_ls_extinction_method SHELXL
_refine_ls_goodness_of_fit_ref 1.055
_refine_ls_hydrogen_treatment mixed
_refine_ls_matrix_type full
_refine_ls_number_parameters 187
_refine_ls_number_reflns 2566
_refine_ls_number_restraints 1
_refine_ls_restrained_S_all 1.054
_refine_ls_R_factor_all 0.0323
_refine_ls_R_factor_gt 0.0316
_refine_ls_shift/su_max 0.003
_refine_ls_shift/su_mean 0.000
_refine_ls_structure_factor_coef Fsqd
_refine_ls_weighting_details 'calc w=1/[\s^2^(Fo^2^)+(0.0626P)^2^+0.0469P] where P=(Fo^2^+2Fc^2^)/3'
_refine_ls_weighting_scheme calc
_refine_ls_wR_factor_gt 0.0888
_refine_ls_wR_factor_ref 0.0895
_reflns_number_gt 2491
_reflns_number_total 2566
_reflns_threshold_expression >2sigma(I)
_cod_data_source_file ol302237k_si_002.cif
_cod_data_source_block 1OH
_cod_depositor_comments
;
The following automatic conversions were performed:

'_symmetry_cell_setting' value 'Monoclinic' changed to 'monoclinic'
according to /home/saulius/struct/CIF-dictionaries/cif_core.dic
dictionary named 'cif_core.dic' version 2.4.2 from 2011-04-26.

Automatic conversion script
Id: cif_fix_values 1891 2012-01-12 08:04:46Z andrius 
;
_cod_original_sg_symbol_H-M P2(1)
_cod_database_code 1508656

loop_
_symmetry_equiv_pos_as_xyz
'x, y, z'
'-x, y+1/2, -z'

loop_
_atom_site_label
_atom_site_type_symbol
_atom_site_fract_x
_atom_site_fract_y
_atom_site_fract_z
_atom_site_U_iso_or_equiv
_atom_site_adp_type
_atom_site_occupancy
_atom_site_symmetry_multiplicity
_atom_site_calc_flag
_atom_site_refinement_flags
O1 O 0.93047(12) 0.43990(17) 0.50089(12) 0.0563(3) Uani 1 1 d .
O2 O 0.58969(16) 0.59509(19) 0.68107(16) 0.0729(4) Uani 1 1 d .
H2 H 0.518(3) 0.685(4) 0.684(3) 0.109 Uiso 1 1 d .
N1 N 0.61375(12) 0.37773(17) 0.28849(12) 0.0424(3) Uani 1 1 d .
N2 N 0.71688(12) 0.57543(16) 0.43313(11) 0.0398(3) Uani 1 1 d .
N3 N 0.90626(17) -0.41628(19) 0.13579(16) 0.0612(4) Uani 1 1 d .
C1 C 0.60074(14) 0.5282(2) 0.34680(14) 0.0410(3) Uani 1 1 d .
C2 C 0.81551(14) 0.4423(2) 0.43432(14) 0.0396(3) Uani 1 1 d .
C3 C 0.74837(14) 0.3125(2) 0.33788(13) 0.0380(3) Uani 1 1 d .
C4 C 0.81358(14) 0.16309(19) 0.30867(13) 0.0384(3) Uani 1 1 d .
H4A H 0.9002 0.1438 0.3587 0.046 Uiso 1 1 calc R
C5 C 0.77120(14) 0.02591(18) 0.21153(12) 0.0357(3) Uani 1 1 d .
C6 C 0.85388(14) -0.1258(2) 0.21619(13) 0.0379(3) Uani 1 1 d .
H6A H 0.9314 -0.1344 0.2805 0.045 Uiso 1 1 calc R
C7 C 0.82419(16) -0.2651(2) 0.12749(15) 0.0419(3) Uani 1 1 d .
C8 C 0.70562(17) -0.2485(2) 0.03191(15) 0.0454(3) Uani 1 1 d .
H8A H 0.6815 -0.3396 -0.0278 0.054 Uiso 1 1 calc R
C9 C 0.62480(16) -0.0965(2) 0.02659(14) 0.0461(4) Uani 1 1 d .
H9A H 0.5475 -0.0873 -0.0379 0.055 Uiso 1 1 calc R
C10 C 0.65530(14) 0.04157(19) 0.11390(14) 0.0407(3) Uani 1 1 d .
H10A H 0.6001 0.1428 0.1081 0.049 Uiso 1 1 calc R
C11 C 0.47313(19) 0.6434(2) 0.3247(2) 0.0614(5) Uani 1 1 d .
H11A H 0.4040 0.5889 0.2615 0.092 Uiso 1 1 calc R
H11B H 0.5002 0.7548 0.2903 0.092 Uiso 1 1 calc R
H11C H 0.4331 0.6606 0.4082 0.092 Uiso 1 1 calc R
C12 C 0.73449(17) 0.7275(2) 0.52201(15) 0.0454(3) Uani 1 1 d .
H12A H 0.6638 0.8154 0.4934 0.055 Uiso 1 1 calc R
H12B H 0.8276 0.7786 0.5163 0.055 Uiso 1 1 calc R
C13 C 0.71903(19) 0.6761(3) 0.66582(16) 0.0551(4) Uani 1 1 d .
H13A H 0.7956 0.5968 0.6967 0.066 Uiso 1 1 calc R
H13B H 0.7278 0.7803 0.7217 0.066 Uiso 1 1 calc R
C14 C 1.0476(2) -0.4125(3) 0.2050(2) 0.0731(6) Uani 1 1 d .
H14A H 1.0438 -0.3647 0.2932 0.088 Uiso 1 1 calc R
H14B H 1.1079 -0.3406 0.1559 0.088 Uiso 1 1 calc R
H14C H 1.0850 -0.5296 0.2119 0.088 Uiso 1 1 calc R
C15 C 0.8800(3) -0.5511(3) 0.0348(2) 0.0738(6) Uani 1 1 d .
H15A H 0.9379 -0.6517 0.0593 0.089 Uiso 1 1 calc R
H15B H 0.9030 -0.5070 -0.0502 0.089 Uiso 1 1 calc R
H15C H 0.7817 -0.5842 0.0283 0.089 Uiso 1 1 calc R

loop_
_atom_site_aniso_label
_atom_site_aniso_U_11
_atom_site_aniso_U_22
_atom_site_aniso_U_33
_atom_site_aniso_U_23
_atom_site_aniso_U_13
_atom_site_aniso_U_12
O1 0.0465(6) 0.0622(7) 0.0561(6) -0.0185(5) -0.0160(5) 0.0036(5)
O2 0.0818(9) 0.0524(7) 0.0913(10) -0.0026(7) 0.0422(8) -0.0039(6)
N1 0.0391(6) 0.0387(6) 0.0470(6) -0.0063(5) -0.0077(5) 0.0036(5)
N2 0.0449(6) 0.0352(6) 0.0390(6) -0.0068(5) 0.0018(5) -0.0014(5)
N3 0.0734(9) 0.0415(7) 0.0689(9) -0.0055(7) 0.0082(7) 0.0165(7)
C1 0.0418(7) 0.0377(7) 0.0424(7) -0.0008(6) -0.0013(5) 0.0035(6)
C2 0.0408(7) 0.0415(7) 0.0355(6) -0.0053(5) -0.0018(5) -0.0016(6)
C3 0.0373(6) 0.0392(7) 0.0357(7) -0.0029(5) -0.0051(5) 0.0002(6)
C4 0.0365(6) 0.0401(7) 0.0371(7) -0.0014(6) -0.0045(5) 0.0019(5)
C5 0.0372(6) 0.0359(7) 0.0337(6) -0.0009(5) 0.0015(5) 0.0011(5)
C6 0.0379(6) 0.0393(7) 0.0360(6) 0.0032(5) 0.0009(5) 0.0045(6)
C7 0.0494(7) 0.0366(7) 0.0408(7) 0.0017(6) 0.0107(6) 0.0028(6)
C8 0.0567(8) 0.0405(7) 0.0388(7) -0.0091(6) 0.0034(6) -0.0059(6)
C9 0.0473(7) 0.0510(10) 0.0379(7) -0.0048(6) -0.0062(5) -0.0015(6)
C10 0.0412(6) 0.0380(7) 0.0411(7) -0.0029(6) -0.0043(5) 0.0047(6)
C11 0.0551(9) 0.0496(10) 0.0765(12) -0.0126(8) -0.0091(8) 0.0159(7)
C12 0.0540(8) 0.0373(7) 0.0453(8) -0.0115(6) 0.0066(6) -0.0084(6)
C13 0.0637(10) 0.0562(10) 0.0465(8) -0.0113(7) 0.0110(7) -0.0034(8)
C14 0.0691(12) 0.0594(12) 0.0914(15) 0.0144(10) 0.0112(10) 0.0288(10)
C15 0.1097(17) 0.0466(10) 0.0680(12) -0.0095(8) 0.0228(11) 0.0195(11)

loop_
_atom_type_symbol
_atom_type_description
_atom_type_scat_dispersion_real
_atom_type_scat_dispersion_imag
_atom_type_scat_source
C C 0.0181 0.0091 'International Tables Vol C Tables 4.2.6.8 and 6.1.1.4'
H H 0.0000 0.0000 'International Tables Vol C Tables 4.2.6.8 and 6.1.1.4'
N N 0.0311 0.0180 'International Tables Vol C Tables 4.2.6.8 and 6.1.1.4'
O O 0.0492 0.0322 'International Tables Vol C Tables 4.2.6.8 and 6.1.1.4'

loop_
_geom_angle_atom_site_label_1
_geom_angle_atom_site_label_2
_geom_angle_atom_site_label_3
_geom_angle
C1 N1 C3 105.97(12)
C2 N2 C1 108.12(11)
C2 N2 C12 122.80(12)
C1 N2 C12 128.78(12)
C7 N3 C14 119.91(16)
C7 N3 C15 119.39(16)
C14 N3 C15 115.96(17)
N1 C1 N2 114.11(12)
N1 C1 C11 124.32(13)
N2 C1 C11 121.57(13)
O1 C2 N2 125.66(13)
O1 C2 C3 130.53(14)
N2 C2 C3 103.81(11)
C4 C3 N1 129.90(12)
C4 C3 C2 122.13(12)
N1 C3 C2 107.98(12)
C3 C4 C5 130.70(12)
C6 C5 C10 119.49(13)
C6 C5 C4 117.08(11)
C10 C5 C4 123.41(12)
C5 C6 C7 122.13(12)
N3 C7 C6 121.10(14)
N3 C7 C8 121.34(14)
C6 C7 C8 117.54(13)
C9 C8 C7 120.12(13)
C10 C9 C8 122.12(13)
C9 C10 C5 118.58(13)
N2 C12 C13 111.03(13)
O2 C13 C12 112.74(15)

loop_
_geom_bond_atom_site_label_1
_geom_bond_atom_site_label_2
_geom_bond_distance
O1 C2 1.2194(17)
O2 C13 1.392(2)
N1 C1 1.2976(19)
N1 C3 1.4111(17)
N2 C2 1.3774(19)
N2 C1 1.3784(17)
N2 C12 1.4608(17)
N3 C7 1.387(2)
N3 C14 1.445(3)
N3 C15 1.446(2)
C1 C11 1.492(2)
C2 C3 1.4816(19)
C3 C4 1.340(2)
C4 C5 1.4573(18)
C5 C6 1.3938(19)
C5 C10 1.4016(18)
C6 C7 1.395(2)
C7 C8 1.408(2)
C8 C9 1.385(2)
C9 C10 1.381(2)
C12 C13 1.514(2)

loop_
_cod_related_entry_id
_cod_related_entry_code
_cod_related_entry_database
1 30652035 ChemSpider
